data_7014271
loop_
_publ_author_name
'Mareque Rivas, Juan C.'
'Salvagni, Emiliano'
'Parsons, Simon'

_publ_section_title
;
 Investigating the effect of hydrogen bonding environments in amide
 cleavage reactions at zinc(II) complexes with intramolecular amide
 oxygen co-ordination.
;
_journal_issue 24
_journal_name_full 'Dalton transactions (Cambridge, England : 2003)'
_journal_page_first 4185
_journal_page_last 4192
_journal_paper_doi 10.1039/b414223c
_journal_year 2004
_chemical_formula_moiety '[ZnL4L5(ClO4)](ClO4).MeCN'
_chemical_formula_sum 'C29 H34 Cl2 N6 O9 S Zn'
_chemical_formula_weight 778.95
_chemical_name_systematic
;
?
;
_space_group_IT_number 2
_symmetry_cell_setting triclinic
_symmetry_space_group_name_Hall '-P 1'
_symmetry_space_group_name_H-M 'P -1'
_atom_sites_solution_hydrogens mixed
_atom_sites_solution_primary direct
_atom_sites_solution_secondary difmap
_audit_creation_method SHELXL-97
_cell_angle_alpha 88.6410(10)
_cell_angle_beta 73.0370(10)
_cell_angle_gamma 88.0690(10)
_cell_formula_units_Z 2
_cell_length_a 10.5300(6)
_cell_length_b 12.0767(7)
_cell_length_c 13.7292(8)
_cell_measurement_reflns_used 7782
_cell_measurement_temperature 150(2)
_cell_measurement_theta_max 29
_cell_measurement_theta_min 2
_cell_volume 1668.83(17)
_computing_structure_refinement 'SHELXL-97 (Sheldrick, 1997)'
_computing_structure_solution 'SHELXS-97 (Sheldrick, 1990)'
_diffrn_ambient_temperature 150(2)
_diffrn_measured_fraction_theta_full 0.894
_diffrn_measured_fraction_theta_max 0.894
_diffrn_measurement_device_type 'Bruker Smart Apex CCD'
_diffrn_measurement_method Omega
_diffrn_radiation_monochromator graphite
_diffrn_radiation_source 'fine-focus sealed tube'
_diffrn_radiation_type MoK\a
_diffrn_radiation_wavelength 0.71073
_diffrn_reflns_av_R_equivalents 0.0196
_diffrn_reflns_av_sigmaI/netI 0.0335
_diffrn_reflns_limit_h_max 14
_diffrn_reflns_limit_h_min -14
_diffrn_reflns_limit_k_max 15
_diffrn_reflns_limit_k_min -16
_diffrn_reflns_limit_l_max 18
_diffrn_reflns_limit_l_min -18
_diffrn_reflns_number 14951
_diffrn_reflns_theta_full 28.78
_diffrn_reflns_theta_max 28.78
_diffrn_reflns_theta_min 1.55
_exptl_absorpt_coefficient_mu 1.020
_exptl_absorpt_correction_T_max 1.000
_exptl_absorpt_correction_T_min 0.880
_exptl_absorpt_correction_type multi-scan
_exptl_absorpt_process_details Sadabs
_exptl_crystal_colour colourless
_exptl_crystal_density_diffrn 1.550
_exptl_crystal_density_method 'not measured'
_exptl_crystal_description block
_exptl_crystal_F_000 804
_exptl_crystal_size_max 0.29
_exptl_crystal_size_mid 0.18
_exptl_crystal_size_min 0.13
_refine_diff_density_max 1.324
_refine_diff_density_min -0.487
_refine_diff_density_rms 0.083
_refine_ls_extinction_method none
_refine_ls_goodness_of_fit_ref 1.046
_refine_ls_hydrogen_treatment 'riding/refall/rotating group'
_refine_ls_matrix_type full
_refine_ls_number_parameters 438
_refine_ls_number_reflns 7775
_refine_ls_number_restraints 0
_refine_ls_restrained_S_all 1.046
_refine_ls_R_factor_all 0.0495
_refine_ls_R_factor_gt 0.0436
_refine_ls_shift/su_max 0.000
_refine_ls_shift/su_mean 0.000
_refine_ls_structure_factor_coef Fsqd
_refine_ls_weighting_details 'calc w=1/[\s^2^(Fo^2^)+(0.0579P)^2^+1.6358P] where P=(Fo^2^+2Fc^2^)/3'
_refine_ls_weighting_scheme calc
_refine_ls_wR_factor_gt 0.1116
_refine_ls_wR_factor_ref 0.1152
_reflns_number_gt 6869
_reflns_number_total 7775
_reflns_threshold_expression >2sigma(I)
_cod_data_source_file b414223c.txt
_cod_data_source_block r4193
_cod_depositor_comments
;
The following automatic conversions were performed:
'_symmetry_cell_setting' value 'Triclinic' changed to 'triclinic'
according to '/home/saulius/struct/CIF-dictionaries/cif_core.dic'
dictionary named 'cif_core.dic' version 2.4.1 from
2010-06-29.

'_exptl_absorpt_correction_type' value 'Multiscan' changed to
'multi-scan' according to
'/home/saulius/struct/CIF-dictionaries/cif_core.dic' dictionary named
'cif_core.dic' version 2.4.1 from 2010-06-29.

Automatic conversion script
Id: cif_fix_enum 1527 2010-12-29 10:47:43Z saulius 

The following automatic conversions were performed:

'_atom_sites_solution_hydrogens' value 'geom/difmap' was changed to
'mixed'.

Automatic conversion script
Id: cif_fix_values 6452 2018-10-05 10:23:21Z andrius 
;
_cod_original_sg_symbol_H-M P-1
_cod_database_code 7014271

loop_
_symmetry_equiv_pos_as_xyz
'x, y, z'
'-x, -y, -z'

loop_
_atom_site_label
_atom_site_type_symbol
_atom_site_fract_x
_atom_site_fract_y
_atom_site_fract_z
_atom_site_U_iso_or_equiv
_atom_site_adp_type
_atom_site_occupancy
_atom_site_symmetry_multiplicity
_atom_site_calc_flag
_atom_site_refinement_flags
_atom_site_disorder_assembly
_atom_site_disorder_group
Zn Zn 0.23948(2) 0.74852(2) 0.25259(2) 0.01978(9) Uani 1 1 d . . .
N1 N 0.14047(19) 0.67886(16) 0.14447(15) 0.0214(4) Uani 1 1 d . . .
C1 C 0.1072(2) 0.56809(19) 0.19165(18) 0.0238(5) Uani 1 1 d . . .
H1A H 0.0761 0.5214 0.1454 0.029 Uiso 1 1 calc R . .
H1B H 0.0346 0.5755 0.2562 0.029 Uiso 1 1 calc R . .
C1OB C 0.5757(3) 0.6690(2) 0.48724(19) 0.0296(5) Uani 1 1 d . . .
H1OA H 0.4923 0.6564 0.5406 0.044 Uiso 1 1 calc R . .
H1OB H 0.6409 0.6982 0.5177 0.044 Uiso 1 1 calc R . .
H1OC H 0.6100 0.5989 0.4536 0.044 Uiso 1 1 calc R . .
N2 N 0.29863(19) 0.58155(16) 0.25344(14) 0.0206(4) Uani 1 1 d . . .
C2 C 0.2281(2) 0.51398(19) 0.21249(17) 0.0230(5) Uani 1 1 d . . .
C3 C 0.2637(3) 0.4048(2) 0.1914(2) 0.0294(5) Uani 1 1 d . . .
H3A H 0.2128 0.3596 0.1621 0.035 Uiso 1 1 calc R . .
C4 C 0.3764(3) 0.3619(2) 0.2141(2) 0.0321(6) Uani 1 1 d . . .
H4A H 0.4033 0.2865 0.2004 0.039 Uiso 1 1 calc R . .
C5 C 0.4483(3) 0.4287(2) 0.2563(2) 0.0283(5) Uani 1 1 d . . .
H5A H 0.5253 0.4005 0.2723 0.034 Uiso 1 1 calc R . .
C6 C 0.4063(2) 0.53936(19) 0.27528(17) 0.0220(4) Uani 1 1 d . . .
N7 N 0.4797(2) 0.60583(17) 0.31945(16) 0.0240(4) Uani 1 1 d . . .
H7N H 0.548(3) 0.581(2) 0.325(2) 0.020(7) Uiso 1 1 d . . .
O8 O 0.35485(16) 0.76624(13) 0.35168(13) 0.0256(4) Uani 1 1 d . . .
C8 C 0.4516(2) 0.70924(19) 0.35821(17) 0.0211(4) Uani 1 1 d . . .
C9 C 0.5507(2) 0.75281(19) 0.40858(18) 0.0228(5) Uani 1 1 d . . .
C10C C 0.4965(3) 0.8613(2) 0.4611(2) 0.0343(6) Uani 1 1 d . . .
H10A H 0.4802 0.9148 0.4110 0.051 Uiso 1 1 calc R . .
H10B H 0.5613 0.8908 0.4917 0.051 Uiso 1 1 calc R . .
H10C H 0.4132 0.8481 0.5144 0.051 Uiso 1 1 calc R . .
C10A C 0.6807(3) 0.7735(2) 0.3233(2) 0.0317(5) Uani 1 1 d . . .
H10D H 0.6632 0.8270 0.2736 0.048 Uiso 1 1 calc R . .
H10E H 0.7149 0.7036 0.2893 0.048 Uiso 1 1 calc R . .
H10F H 0.7466 0.8031 0.3528 0.048 Uiso 1 1 calc R . .
C11 C 0.2313(2) 0.6704(2) 0.03912(18) 0.0271(5) Uani 1 1 d . . .
H11A H 0.3137 0.6301 0.0418 0.032 Uiso 1 1 calc R . .
H11B H 0.2559 0.7461 0.0126 0.032 Uiso 1 1 calc R . .
C12 C 0.1746(3) 0.6122(2) -0.0356(2) 0.0335(6) Uani 1 1 d . . .
H12A H 0.1563 0.5345 -0.0124 0.040 Uiso 1 1 calc R . .
H12B H 0.2418 0.6108 -0.1032 0.040 Uiso 1 1 calc R . .
S13 S 0.02313(8) 0.67861(7) -0.04808(5) 0.03832(17) Uani 1 1 d . . .
C14 C -0.0665(3) 0.6911(2) 0.0854(2) 0.0311(5) Uani 1 1 d . . .
H14A H -0.1479 0.7374 0.0925 0.037 Uiso 1 1 calc R . .
H14B H -0.0937 0.6168 0.1143 0.037 Uiso 1 1 calc R . .
C15 C 0.0168(2) 0.7425(2) 0.14494(19) 0.0260(5) Uani 1 1 d . . .
H15A H 0.0413 0.8176 0.1166 0.031 Uiso 1 1 calc R . .
H15B H -0.0384 0.7511 0.2164 0.031 Uiso 1 1 calc R . .
N21 N 0.06836(19) 0.75503(16) 0.38218(15) 0.0218(4) Uani 1 1 d . . .
C22 C 0.0241(3) 0.6787(2) 0.45412(19) 0.0286(5) Uani 1 1 d . . .
H22A H 0.0684 0.6083 0.4475 0.034 Uiso 1 1 calc R . .
C23 C -0.0857(3) 0.6979(2) 0.5397(2) 0.0331(6) Uani 1 1 d . . .
H23A H -0.1143 0.6413 0.5899 0.040 Uiso 1 1 calc R . .
C24 C -0.1507(2) 0.7984(2) 0.55006(19) 0.0295(5) Uani 1 1 d . . .
H24A H -0.2254 0.8124 0.6074 0.035 Uiso 1 1 calc R . .
C25 C -0.1064(2) 0.8815(2) 0.47527(17) 0.0233(5) Uani 1 1 d . . .
C26' C 0.0051(2) 0.85595(19) 0.39285(17) 0.0199(4) Uani 1 1 d . . .
C26 C -0.1694(2) 0.9895(2) 0.47964(19) 0.0282(5) Uani 1 1 d . . .
H26A H -0.2439 1.0076 0.5359 0.034 Uiso 1 1 calc R . .
C27' C 0.0578(2) 0.93892(18) 0.31598(17) 0.0194(4) Uani 1 1 d . . .
C27 C -0.1242(2) 1.0653(2) 0.4049(2) 0.0288(5) Uani 1 1 d . . .
H27A H -0.1696 1.1350 0.4081 0.035 Uiso 1 1 calc R . .
C28 C -0.0088(2) 1.0427(2) 0.32087(19) 0.0243(5) Uani 1 1 d . . .
C29 C 0.0443(3) 1.1202(2) 0.2430(2) 0.0313(5) Uani 1 1 d . . .
H29A H 0.0013 1.1905 0.2422 0.038 Uiso 1 1 calc R . .
C30 C 0.1587(3) 1.0935(2) 0.1682(2) 0.0329(6) Uani 1 1 d . . .
H30A H 0.1956 1.1451 0.1150 0.039 Uiso 1 1 calc R . .
N31 N 0.17178(18) 0.91317(16) 0.24179(15) 0.0211(4) Uani 1 1 d . . .
C31 C 0.2209(2) 0.9896(2) 0.17065(19) 0.0266(5) Uani 1 1 d . . .
H31A H 0.3015 0.9730 0.1194 0.032 Uiso 1 1 calc R . .
Cl1 Cl 0.54406(6) 0.78334(6) 0.05801(5) 0.03360(15) Uani 1 1 d . . .
O1A O 0.4259(2) 0.80114(19) 0.13951(18) 0.0511(6) Uani 1 1 d . . .
O2A O 0.5725(3) 0.6659(2) 0.0548(3) 0.0858(10) Uani 1 1 d . . .
O3A O 0.5199(3) 0.8219(3) -0.03376(19) 0.0730(9) Uani 1 1 d . . .
O4A O 0.6489(2) 0.8419(3) 0.0758(2) 0.0679(8) Uani 1 1 d . . .
Cl2 Cl 0.79564(6) 0.39840(5) 0.34071(5) 0.03045(14) Uani 1 1 d . . .
O5A O 0.7384(2) 0.30121(19) 0.3103(2) 0.0535(6) Uani 1 1 d . . .
O6A O 0.7477(2) 0.4078(2) 0.44751(17) 0.0546(6) Uani 1 1 d . . .
O7A O 0.93571(19) 0.38452(18) 0.30519(18) 0.0470(6) Uani 1 1 d . . .
O8A O 0.7517(2) 0.49175(17) 0.29082(16) 0.0426(5) Uani 1 1 d . . .
N1S N -0.4422(4) 0.9093(3) 0.7120(3) 0.0681(10) Uani 1 1 d . . .
C1S C -0.5510(4) 0.9135(3) 0.7588(3) 0.0497(8) Uani 1 1 d . . .
C2S C -0.6910(4) 0.9190(3) 0.8208(3) 0.0634(10) Uani 1 1 d . . .
H2S1 H -0.7337 0.8499 0.8143 0.095 Uiso 1 1 calc R . .
H2S2 H -0.7368 0.9813 0.7971 0.095 Uiso 1 1 calc R . .
H2S3 H -0.6956 0.9296 0.8923 0.095 Uiso 1 1 calc R . .

loop_
_atom_site_aniso_label
_atom_site_aniso_U_11
_atom_site_aniso_U_22
_atom_site_aniso_U_33
_atom_site_aniso_U_23
_atom_site_aniso_U_13
_atom_site_aniso_U_12
Zn 0.01592(13) 0.01978(14) 0.02383(15) -0.00102(10) -0.00640(10) 0.00267(9)
N1 0.0202(9) 0.0225(9) 0.0219(9) 0.0014(7) -0.0070(7) -0.0001(7)
C1 0.0225(11) 0.0254(11) 0.0252(11) 0.0022(9) -0.0094(9) -0.0050(9)
C1OB 0.0254(12) 0.0390(14) 0.0263(12) -0.0006(10) -0.0110(10) 0.0028(10)
N2 0.0215(9) 0.0207(9) 0.0207(9) 0.0002(7) -0.0079(7) -0.0005(7)
C2 0.0245(11) 0.0246(11) 0.0202(11) 0.0020(9) -0.0070(9) -0.0027(9)
C3 0.0368(14) 0.0231(12) 0.0308(13) -0.0016(10) -0.0131(11) -0.0034(10)
C4 0.0431(15) 0.0208(11) 0.0330(13) -0.0034(10) -0.0125(12) 0.0060(10)
C5 0.0312(13) 0.0250(12) 0.0302(13) -0.0021(10) -0.0120(10) 0.0079(10)
C6 0.0223(11) 0.0230(11) 0.0203(10) -0.0010(8) -0.0059(9) 0.0017(9)
N7 0.0199(9) 0.0260(10) 0.0295(11) -0.0052(8) -0.0129(8) 0.0072(8)
O8 0.0209(8) 0.0236(8) 0.0351(9) -0.0050(7) -0.0128(7) 0.0056(6)
C8 0.0184(10) 0.0236(11) 0.0209(11) -0.0006(8) -0.0054(8) 0.0008(8)
C9 0.0172(10) 0.0267(11) 0.0258(11) -0.0049(9) -0.0084(9) 0.0024(9)
C10C 0.0283(13) 0.0341(14) 0.0456(16) -0.0159(12) -0.0186(12) 0.0072(11)
C10A 0.0249(12) 0.0412(15) 0.0292(13) -0.0009(11) -0.0074(10) -0.0065(11)
C11 0.0257(12) 0.0313(12) 0.0232(12) 0.0018(10) -0.0057(9) -0.0017(10)
C12 0.0361(14) 0.0415(15) 0.0223(12) -0.0029(11) -0.0073(11) -0.0009(11)
S13 0.0425(4) 0.0505(4) 0.0280(3) 0.0024(3) -0.0197(3) -0.0030(3)
C14 0.0272(12) 0.0393(14) 0.0313(13) -0.0026(11) -0.0156(11) 0.0012(11)
C15 0.0225(11) 0.0291(12) 0.0286(12) -0.0029(10) -0.0113(10) 0.0052(9)
N21 0.0185(9) 0.0252(10) 0.0230(9) 0.0016(8) -0.0084(8) 0.0012(7)
C22 0.0268(12) 0.0312(13) 0.0289(13) 0.0084(10) -0.0105(10) -0.0015(10)
C23 0.0293(13) 0.0432(15) 0.0266(13) 0.0118(11) -0.0080(10) -0.0089(11)
C24 0.0202(11) 0.0475(15) 0.0208(11) -0.0006(10) -0.0053(9) -0.0054(10)
C25 0.0165(10) 0.0339(12) 0.0210(11) -0.0040(9) -0.0073(9) -0.0014(9)
C26' 0.0156(10) 0.0263(11) 0.0199(10) -0.0017(8) -0.0081(8) -0.0012(8)
C26 0.0161(10) 0.0388(14) 0.0289(12) -0.0119(10) -0.0045(9) 0.0027(9)
C27' 0.0178(10) 0.0223(10) 0.0196(10) -0.0029(8) -0.0078(8) 0.0008(8)
C27 0.0220(11) 0.0286(12) 0.0362(14) -0.0100(10) -0.0092(10) 0.0069(9)
C28 0.0212(11) 0.0241(11) 0.0285(12) -0.0044(9) -0.0089(9) 0.0030(9)
C29 0.0334(13) 0.0218(11) 0.0391(14) -0.0004(10) -0.0123(11) 0.0052(10)
C30 0.0354(14) 0.0262(12) 0.0338(14) 0.0076(10) -0.0056(11) -0.0023(10)
N31 0.0175(9) 0.0234(9) 0.0221(9) -0.0011(7) -0.0051(7) 0.0005(7)
C31 0.0251(12) 0.0266(12) 0.0252(12) 0.0009(9) -0.0031(9) -0.0005(9)
Cl1 0.0218(3) 0.0500(4) 0.0253(3) -0.0014(3) -0.0013(2) 0.0008(3)
O1A 0.0319(11) 0.0520(13) 0.0529(14) -0.0017(11) 0.0142(10) -0.0050(10)
O2A 0.087(2) 0.0604(18) 0.096(2) -0.0167(16) -0.0076(19) 0.0357(16)
O3A 0.084(2) 0.104(2) 0.0374(13) 0.0188(14) -0.0274(14) -0.0321(18)
O4A 0.0404(13) 0.105(2) 0.0640(17) 0.0123(15) -0.0227(12) -0.0237(14)
Cl2 0.0226(3) 0.0315(3) 0.0334(3) 0.0083(2) -0.0036(2) 0.0067(2)
O5A 0.0500(14) 0.0400(12) 0.0709(17) -0.0027(11) -0.0177(12) -0.0041(10)
O6A 0.0434(13) 0.0828(18) 0.0359(12) 0.0081(11) -0.0103(10) 0.0058(12)
O7A 0.0222(9) 0.0458(12) 0.0636(14) 0.0192(10) -0.0005(9) 0.0072(8)
O8A 0.0476(12) 0.0403(11) 0.0411(11) -0.0010(9) -0.0174(10) 0.0224(9)
N1S 0.068(2) 0.074(2) 0.0530(19) 0.0074(16) -0.0060(17) 0.0251(18)
C1S 0.066(2) 0.0397(17) 0.0421(18) 0.0065(14) -0.0160(17) 0.0102(16)
C2S 0.067(2) 0.050(2) 0.069(3) 0.0042(18) -0.013(2) -0.0064(18)

loop_
_atom_type_symbol
_atom_type_description
_atom_type_scat_dispersion_real
_atom_type_scat_dispersion_imag
_atom_type_scat_source
C C 0.0033 0.0016 'International Tables Vol C Tables 4.2.6.8 and 6.1.1.4'
H H 0.0000 0.0000 'International Tables Vol C Tables 4.2.6.8 and 6.1.1.4'
N N 0.0061 0.0033 'International Tables Vol C Tables 4.2.6.8 and 6.1.1.4'
O O 0.0106 0.0060 'International Tables Vol C Tables 4.2.6.8 and 6.1.1.4'
Cl Cl 0.1484 0.1585 'International Tables Vol C Tables 4.2.6.8 and 6.1.1.4'
Zn Zn 0.2839 1.4301 'International Tables Vol C Tables 4.2.6.8 and 6.1.1.4'
S S 0.1246 0.1234 'International Tables Vol C Tables 4.2.6.8 and 6.1.1.4'

loop_
_geom_angle_atom_site_label_1
_geom_angle_atom_site_label_2
_geom_angle_atom_site_label_3
_geom_angle
_geom_angle_site_symmetry_1
_geom_angle_site_symmetry_3
_geom_angle_publ_flag
O8 Zn N2 84.10(7) . . ?
O8 Zn N31 100.98(7) . . ?
N2 Zn N31 174.90(7) . . ?
O8 Zn N21 87.88(7) . . ?
N2 Zn N21 101.70(7) . . ?
N31 Zn N21 79.14(7) . . ?
O8 Zn O1A 81.44(9) . . ?
N2 Zn O1A 94.92(8) . . ?
N31 Zn O1A 85.42(8) . . ?
N21 Zn O1A 159.21(9) . . ?
O8 Zn N1 163.20(7) . . ?
N2 Zn N1 79.17(7) . . ?
N31 Zn N1 95.74(7) . . ?
N21 Zn N1 96.97(7) . . ?
O1A Zn N1 98.36(9) . . ?
C1 N1 C11 111.45(19) . . ?
C1 N1 C15 110.00(18) . . ?
C11 N1 C15 110.62(18) . . ?
C1 N1 Zn 100.00(13) . . ?
C11 N1 Zn 112.42(14) . . ?
C15 N1 Zn 111.93(14) . . ?
N1 C1 C2 109.75(18) . . ?
C6 N2 C2 118.4(2) . . ?
C6 N2 Zn 127.28(16) . . ?
C2 N2 Zn 113.53(15) . . ?
N2 C2 C3 122.8(2) . . ?
N2 C2 C1 114.8(2) . . ?
C3 C2 C1 122.4(2) . . ?
C2 C3 C4 118.3(2) . . ?
C5 C4 C3 119.7(2) . . ?
C4 C5 C6 118.7(2) . . ?
N2 C6 N7 120.0(2) . . ?
N2 C6 C5 122.0(2) . . ?
N7 C6 C5 118.0(2) . . ?
C8 N7 C6 129.9(2) . . ?
C8 O8 Zn 128.51(15) . . ?
O8 C8 N7 123.3(2) . . ?
O8 C8 C9 121.4(2) . . ?
N7 C8 C9 115.31(19) . . ?
C10C C9 C8 109.21(19) . . ?
C10C C9 C1OB 109.4(2) . . ?
C8 C9 C1OB 111.0(2) . . ?
C10C C9 C10A 109.7(2) . . ?
C8 C9 C10A 107.14(19) . . ?
C1OB C9 C10A 110.4(2) . . ?
N1 C11 C12 115.0(2) . . ?
C11 C12 S13 112.93(19) . . ?
C14 S13 C12 98.90(12) . . ?
C15 C14 S13 111.91(18) . . ?
N1 C15 C14 115.1(2) . . ?
C22 N21 C26' 118.2(2) . . ?
C22 N21 Zn 129.05(17) . . ?
C26' N21 Zn 112.52(15) . . ?
N21 C22 C23 122.7(2) . . ?
C24 C23 C22 119.3(2) . . ?
C23 C24 C25 119.6(2) . . ?
C26' C25 C24 117.4(2) . . ?
C26' C25 C26 119.3(2) . . ?
C24 C25 C26 123.3(2) . . ?
N21 C26' C25 122.8(2) . . ?
N21 C26' C27' 117.4(2) . . ?
C25 C26' C27' 119.9(2) . . ?
C27 C26 C25 120.8(2) . . ?
N31 C27' C28 122.9(2) . . ?
N31 C27' C26' 117.78(19) . . ?
C28 C27' C26' 119.3(2) . . ?
C26 C27 C28 121.3(2) . . ?
C29 C28 C27' 117.4(2) . . ?
C29 C28 C27 123.3(2) . . ?
C27' C28 C27 119.3(2) . . ?
C30 C29 C28 119.4(2) . . ?
C29 C30 C31 119.6(2) . . ?
C31 N31 C27' 118.0(2) . . ?
C31 N31 Zn 128.81(16) . . ?
C27' N31 Zn 113.05(15) . . ?
N31 C31 C30 122.7(2) . . ?
O4A Cl1 O3A 110.06(17) . . ?
O4A Cl1 O1A 109.72(17) . . ?
O3A Cl1 O1A 108.26(18) . . ?
O4A Cl1 O2A 111.1(2) . . ?
O3A Cl1 O2A 110.9(2) . . ?
O1A Cl1 O2A 106.72(17) . . ?
Cl1 O1A Zn 154.07(15) . . ?
O6A Cl2 O7A 112.78(15) . . ?
O6A Cl2 O8A 110.91(14) . . ?
O7A Cl2 O8A 110.61(13) . . ?
O6A Cl2 O5A 108.73(16) . . ?
O7A Cl2 O5A 107.50(14) . . ?
O8A Cl2 O5A 106.00(14) . . ?
N1S C1S C2S 179.0(4) . . ?

loop_
_geom_bond_atom_site_label_1
_geom_bond_atom_site_label_2
_geom_bond_distance
_geom_bond_site_symmetry_2
_geom_bond_publ_flag
Zn O8 2.0900(17) . ?
Zn N2 2.0911(19) . ?
Zn N31 2.1062(19) . ?
Zn N21 2.132(2) . ?
Zn O1A 2.219(2) . ?
Zn N1 2.2405(19) . ?
N1 C1 1.480(3) . ?
N1 C11 1.487(3) . ?
N1 C15 1.488(3) . ?
C1 C2 1.510(3) . ?
C1OB C9 1.535(3) . ?
N2 C6 1.337(3) . ?
N2 C2 1.356(3) . ?
C2 C3 1.373(3) . ?
C3 C4 1.393(4) . ?
C4 C5 1.372(4) . ?
C5 C6 1.399(3) . ?
C6 N7 1.395(3) . ?
N7 C8 1.358(3) . ?
O8 C8 1.234(3) . ?
C8 C9 1.523(3) . ?
C9 C10C 1.522(3) . ?
C9 C10A 1.543(3) . ?
C11 C12 1.524(4) . ?
C12 S13 1.812(3) . ?
S13 C14 1.807(3) . ?
C14 C15 1.517(3) . ?
N21 C22 1.326(3) . ?
N21 C26' 1.359(3) . ?
C22 C23 1.404(4) . ?
C23 C24 1.364(4) . ?
C24 C25 1.408(4) . ?
C25 C26' 1.404(3) . ?
C25 C26 1.437(3) . ?
C26' C27' 1.439(3) . ?
C26 C27 1.348(4) . ?
C27' N31 1.361(3) . ?
C27' C28 1.409(3) . ?
C27 C28 1.434(3) . ?
C28 C29 1.404(4) . ?
C29 C30 1.370(4) . ?
C30 C31 1.400(3) . ?
N31 C31 1.329(3) . ?
Cl1 O4A 1.412(3) . ?
Cl1 O3A 1.421(3) . ?
Cl1 O1A 1.424(2) . ?
Cl1 O2A 1.438(3) . ?
Cl2 O6A 1.411(2) . ?
Cl2 O7A 1.417(2) . ?
Cl2 O8A 1.4377(19) . ?
Cl2 O5A 1.460(2) . ?
N1S C1S 1.138(5) . ?
C1S C2S 1.472(5) . ?
